data_2022908
loop_
_publ_author_name
'Silaban, Saronom'
'Haryani, Maefa Eka'
'Gulo, Fakhili'
'Perrin, Christiane'

_publ_section_title
;
 Crystal structure of
 Cs<sub>2</sub>GdNb<sub>6</sub>Cl<sub>15</sub>O<sub>3</sub> in the
 structural evolution of niobium oxychlorides with octa-hedral
 Nb<sub>6</sub>-cluster units.
;
_journal_coeditor_code WM5695
_journal_issue 'Pt 11'
_journal_name_full 'Acta crystallographica. Section E, Crystallographic communications'
_journal_page_first 1008
_journal_page_last 1011
_journal_paper_doi 10.1107/S205698902300871X
_journal_volume 79
_journal_year 2023
_chemical_formula_iupac 'Cs2 Gd Nb6 Cl15 O3'
_chemical_formula_moiety 'Cs2 Gd Nb6 Cl15 O3'
_chemical_formula_sum 'Cl15 Cs2 Gd Nb6 O3'
_chemical_formula_weight 1560.28
_chemical_name_common
;
Dicesium gadolinium hexaniobium pentadecachloride trioxide
;
_space_group_crystal_system trigonal
_space_group_IT_number 163
_space_group_name_Hall '-P 3 2c'
_space_group_name_H-M_alt 'P -3 1 c'
_atom_sites_solution_primary direct
_atom_sites_solution_secondary difmap
_audit_creation_method SHELXL-2018/3
_cell_angle_alpha 90
_cell_angle_beta 90
_cell_angle_gamma 120
_cell_formula_units_Z 2
_cell_length_a 9.13180(10)
_cell_length_b 9.13180(10)
_cell_length_c 17.1558(2)
_cell_measurement_reflns_used 25
_cell_measurement_temperature 293(2)
_cell_measurement_theta_max 18
_cell_measurement_theta_min 12
_cell_volume 1238.95(2)
_computing_cell_refinement
;
COLLECT (Nonius, 1999)
;
_computing_data_collection
;
COLLECT (Nonius, 1999)
;
_computing_data_reduction
;
COLLECT (Nonius, 1999)
;
_computing_molecular_graphics
;
DIAMOND (Brandenburg, 2014)
;
_computing_publication_material
;
publCIF (Westrip, 2010)
;
_computing_structure_refinement
;
SHELXL (Sheldrick, 2015b)
;
_computing_structure_solution
;
<i>SHELXT</i> (Sheldrick, 2015a)
;
_diffrn_ambient_temperature 293(2)
_diffrn_measured_fraction_theta_full 1.000
_diffrn_measured_fraction_theta_max 1.000
_diffrn_measurement_device_type 'Nonius KappaCCD'
_diffrn_measurement_method '\w scans'
_diffrn_radiation_type MoK\a
_diffrn_radiation_wavelength 0.71073
_diffrn_reflns_av_R_equivalents 0.0261
_diffrn_reflns_av_unetI/netI 0.0262
_diffrn_reflns_limit_h_max 15
_diffrn_reflns_limit_h_min -15
_diffrn_reflns_limit_k_max 12
_diffrn_reflns_limit_k_min -12
_diffrn_reflns_limit_l_max 28
_diffrn_reflns_limit_l_min -27
_diffrn_reflns_number 7607
_diffrn_reflns_theta_full 25.242
_diffrn_reflns_theta_max 36.317
_diffrn_reflns_theta_min 2.374
_diffrn_source 'fine-focus sealed tube'
_exptl_absorpt_coefficient_mu 9.832
_exptl_absorpt_correction_T_max 0.017
_exptl_absorpt_correction_T_min 0.004
_exptl_absorpt_correction_type multi-scan
_exptl_absorpt_process_details
;
(DENZO and SCALEPACK; Otwinowski & Minor, 1997)
;
_exptl_crystal_colour Brown
_exptl_crystal_density_diffrn 4.182
_exptl_crystal_density_method 'not measured'
_exptl_crystal_description Block
_exptl_crystal_F_000 1398
_exptl_crystal_size_max 0.08
_exptl_crystal_size_mid 0.07
_exptl_crystal_size_min 0.05
_refine_diff_density_max 1.382
_refine_diff_density_min -1.347
_refine_ls_extinction_coef 0.00259(19)
_refine_ls_extinction_expression Fc^*^=kFc[1+0.001xFc^2^\l^3^/sin(2\q)]^-1/4^
_refine_ls_extinction_method
;
SHELXL2018/3 (Sheldrick, 2015b)
;
_refine_ls_goodness_of_fit_ref 1.149
_refine_ls_matrix_type full
_refine_ls_number_parameters 44
_refine_ls_number_reflns 2020
_refine_ls_number_restraints 0
_refine_ls_restrained_S_all 1.149
_refine_ls_R_factor_all 0.0347
_refine_ls_R_factor_gt 0.0292
_refine_ls_shift/su_max 0.001
_refine_ls_shift/su_mean 0.000
_refine_ls_structure_factor_coef Fsqd
_refine_ls_weighting_details 'w=1/[\s^2^(Fo^2^)+(0.0258P)^2^+3.5848P] where P=(Fo^2^+2Fc^2^)/3'
_refine_ls_weighting_scheme calc
_refine_ls_wR_factor_gt 0.0652
_refine_ls_wR_factor_ref 0.0677
_reflns_number_gt 1790
_reflns_number_total 2020
_reflns_threshold_expression 'I > 2\s(I)'
_cod_data_source_file wm5695sup1.cif
_cod_data_source_block I
_cod_depositor_comments 'Adding full bibliography for 2022908.cif.'
_cod_original_cell_volume 1238.95(3)
_cod_original_formula_sum 'Cs2 Gd Nb6 Cl15 O3'
_cod_database_code 2022908
_cod_database_fobs_code 2022908
_shelx_space_group_comment
;
The symmetry employed for this shelxl refinement is uniquely defined
by the following loop, which should always be used as a source of
symmetry information in preference to the above space-group names.
They are only intended as comments.
;

loop_
_space_group_symop_operation_xyz
'x, y, z'
'-y, x-y, z'
'-x+y, -x, z'
'y, x, z+1/2'
'-x, -x+y, z+1/2'
'x-y, -y, z+1/2'
'-x, -y, -z'
'y, -x+y, -z'
'x-y, x, -z'
'-y, -x, -z-1/2'
'x, x-y, -z-1/2'
'-x+y, y, -z-1/2'

loop_
_atom_site_type_symbol
_atom_site_label
_atom_site_fract_x
_atom_site_fract_y
_atom_site_fract_z
_atom_site_U_iso_or_equiv
_atom_site_adp_type
_atom_site_calc_flag
_atom_site_occupancy
_atom_site_disorder_assembly
_atom_site_disorder_group
Cs Cs 0.333333 0.666667 0.54654(2) 0.02645(9) Uani d 1 . .
Gd Gd 0.666667 0.333333 0.750000 0.01649(8) Uani d 1 . .
Nb Nb 0.19768(3) 0.01608(3) 0.68239(2) 0.01105(7) Uani d 1 . .
Cl Cl1 0.21283(6) -0.21283(6) 0.750000 0.01643(17) Uani d 1 . .
Cl Cl2 0.01675(8) -0.20367(8) 0.58643(4) 0.01569(12) Uani d 1 . .
Cl Cl3 0.47649(9) 0.07637(10) 0.61760(5) 0.02252(15) Uani d 1 . .
O O 0.3730(3) 0.18650(17) 0.750000 0.0142(5) Uani d 1 . .

loop_
_atom_site_aniso_label
_atom_site_aniso_U_11
_atom_site_aniso_U_22
_atom_site_aniso_U_33
_atom_site_aniso_U_12
_atom_site_aniso_U_13
_atom_site_aniso_U_23
Cs 0.02466(12) 0.02466(12) 0.03002(19) 0.01233(6) 0.000 0.000
Gd 0.00919(9) 0.00919(9) 0.03108(19) 0.00460(5) 0.000 0.000
Nb 0.00836(10) 0.00944(10) 0.01540(12) 0.00448(7) 0.00090(7) 0.00034(7)
Cl1 0.0149(3) 0.0149(3) 0.0233(4) 0.0103(3) 0.0031(3) 0.0031(3)
Cl2 0.0144(3) 0.0143(3) 0.0180(3) 0.0068(2) 0.0007(2) -0.0028(2)
Cl3 0.0177(3) 0.0231(3) 0.0298(4) 0.0125(3) 0.0090(3) 0.0033(3)
O 0.0092(10) 0.0139(9) 0.0179(13) 0.0046(5) 0.000 -0.0004(8)

loop_
_atom_type_symbol
_atom_type_description
_atom_type_scat_dispersion_real
_atom_type_scat_dispersion_imag
_atom_type_scat_source
Cs Cs -0.3680 2.1192 'International Tables Vol C Tables 4.2.6.8 and 6.1.1.4'
Gd Gd -0.1653 3.9035 'International Tables Vol C Tables 4.2.6.8 and 6.1.1.4'
Nb Nb -2.0727 0.6215 'International Tables Vol C Tables 4.2.6.8 and 6.1.1.4'
Cl Cl 0.1484 0.1585 'International Tables Vol C Tables 4.2.6.8 and 6.1.1.4'
O O 0.0106 0.0060 'International Tables Vol C Tables 4.2.6.8 and 6.1.1.4'

loop_
_geom_angle_atom_site_label_1
_geom_angle_atom_site_label_2
_geom_angle_atom_site_label_3
_geom_angle_site_symmetry_1
_geom_angle_site_symmetry_3
_geom_angle
_geom_angle_publ_flag
Cl3 Cs Cl3 1_565 2 108.589(15) ?
Cl3 Cs Cl3 1_565 3_665 108.589(15) ?
Cl3 Cs Cl3 2 3_665 108.589(15) ?
Cl3 Cs Cl3 1_565 8_566 108.89(2) ?
Cl3 Cs Cl3 2 8_566 76.72(2) ?
Cl3 Cs Cl3 3_665 8_566 137.786(19) ?
Cl3 Cs Cl3 1_565 7_666 76.72(2) ?
Cl3 Cs Cl3 2 7_666 137.786(19) ?
Cl3 Cs Cl3 3_665 7_666 108.89(2) ?
Cl3 Cs Cl3 8_566 7_666 62.55(2) ?
Cl3 Cs Cl3 1_565 9_556 137.786(19) ?
Cl3 Cs Cl3 2 9_556 108.89(2) ?
Cl3 Cs Cl3 3_665 9_556 76.72(2) ?
Cl3 Cs Cl3 8_566 9_556 62.55(2) ?
Cl3 Cs Cl3 7_666 9_556 62.55(2) ?
Cl3 Cs Cl2 1_565 1_565 61.822(15) ?
Cl3 Cs Cl2 2 1_565 54.828(15) ?
Cl3 Cs Cl2 3_665 1_565 148.77(2) ?
Cl3 Cs Cl2 8_566 1_565 69.076(17) ?
Cl3 Cs Cl2 7_666 1_565 97.986(17) ?
Cl3 Cs Cl2 9_556 1_565 131.531(19) ?
Cl3 Cs Cl2 1_565 3_665 54.828(15) ?
Cl3 Cs Cl2 2 3_665 148.77(2) ?
Cl3 Cs Cl2 3_665 3_665 61.822(15) ?
Cl3 Cs Cl2 8_566 3_665 131.531(19) ?
Cl3 Cs Cl2 7_666 3_665 69.076(18) ?
Cl3 Cs Cl2 9_556 3_665 97.986(17) ?
Cl2 Cs Cl2 1_565 3_665 116.649(8) ?
Cl3 Cs Cl2 1_565 2 148.77(2) ?
Cl3 Cs Cl2 2 2 61.822(15) ?
Cl3 Cs Cl2 3_665 2 54.828(15) ?
Cl3 Cs Cl2 8_566 2 97.986(17) ?
Cl3 Cs Cl2 7_666 2 131.531(19) ?
Cl3 Cs Cl2 9_556 2 69.076(17) ?
Cl2 Cs Cl2 1_565 2 116.649(8) ?
Cl2 Cs Cl2 3_665 2 116.649(8) ?
Cl3 Cs Cl1 1_565 3_665 62.628(14) ?
Cl3 Cs Cl1 2 3_665 97.912(19) ?
Cl3 Cs Cl1 3_665 3_665 53.624(14) ?
Cl3 Cs Cl1 8_566 3_665 168.335(15) ?
Cl3 Cs Cl1 7_666 3_665 119.844(17) ?
Cl3 Cs Cl1 9_556 3_665 129.093(15) ?
Cl2 Cs Cl1 1_565 3_665 99.332(16) ?
Cl2 Cs Cl1 3_665 3_665 51.659(16) ?
Cl2 Cs Cl1 2 3_665 88.306(13) ?
Cl3 Cs Cl1 1_565 2 97.912(19) ?
Cl3 Cs Cl1 2 2 53.623(14) ?
Cl3 Cs Cl1 3_665 2 62.629(14) ?
Cl3 Cs Cl1 8_566 2 129.092(15) ?
Cl3 Cs Cl1 7_666 2 168.336(16) ?
Cl3 Cs Cl1 9_556 2 119.844(17) ?
Cl2 Cs Cl1 1_565 2 88.305(13) ?
Cl2 Cs Cl1 3_665 2 99.332(16) ?
Cl2 Cs Cl1 2 2 51.660(16) ?
Cl1 Cs Cl1 3_665 2 49.043(19) ?
Cl3 Cs Cl1 1_565 1_565 53.623(14) ?
Cl3 Cs Cl1 2 1_565 62.629(15) ?
Cl3 Cs Cl1 3_665 1_565 97.912(19) ?
Cl3 Cs Cl1 8_566 1_565 119.843(17) ?
Cl3 Cs Cl1 7_666 1_565 129.092(15) ?
Cl3 Cs Cl1 9_556 1_565 168.336(16) ?
Cl2 Cs Cl1 1_565 1_565 51.659(16) ?
Cl2 Cs Cl1 3_665 1_565 88.305(13) ?
Cl2 Cs Cl1 2 1_565 99.333(16) ?
Cl1 Cs Cl1 3_665 1_565 49.043(19) ?
Cl1 Cs Cl1 2 1_565 49.043(19) ?
O Gd O . 2_655 120.0 ?
O Gd O . 3_665 120.0 ?
O Gd O 2_655 3_665 120.0000(10) ?
O Gd Cl3 . . 60.971(13) ?
O Gd Cl3 2_655 . 80.190(14) ?
O Gd Cl3 3_665 . 130.969(14) ?
O Gd Cl3 . 10_667 130.969(14) ?
O Gd Cl3 2_655 10_667 80.189(14) ?
O Gd Cl3 3_665 10_667 60.971(13) ?
Cl3 Gd Cl3 . 10_667 160.38(3) ?
O Gd Cl3 . 2_655 130.969(15) ?
O Gd Cl3 2_655 2_655 60.971(13) ?
O Gd Cl3 3_665 2_655 80.189(14) ?
Cl3 Gd Cl3 . 2_655 72.21(2) ?
Cl3 Gd Cl3 10_667 2_655 98.06(3) ?
O Gd Cl3 . 12_657 80.189(13) ?
O Gd Cl3 2_655 12_657 60.971(13) ?
O Gd Cl3 3_665 12_657 130.969(15) ?
Cl3 Gd Cl3 . 12_657 98.06(3) ?
Cl3 Gd Cl3 10_667 12_657 72.21(2) ?
Cl3 Gd Cl3 2_655 12_657 121.94(2) ?
O Gd Cl3 . 11_557 60.971(13) ?
O Gd Cl3 2_655 11_557 130.969(14) ?
O Gd Cl3 3_665 11_557 80.189(14) ?
Cl3 Gd Cl3 . 11_557 121.94(3) ?
Cl3 Gd Cl3 10_667 11_557 72.21(2) ?
Cl3 Gd Cl3 2_655 11_557 160.38(3) ?
Cl3 Gd Cl3 12_657 11_557 72.21(2) ?
O Gd Cl3 . 3_665 80.189(14) ?
O Gd Cl3 2_655 3_665 130.969(14) ?
O Gd Cl3 3_665 3_665 60.971(13) ?
Cl3 Gd Cl3 . 3_665 72.20(2) ?
Cl3 Gd Cl3 10_667 3_665 121.94(3) ?
Cl3 Gd Cl3 2_655 3_665 72.21(2) ?
Cl3 Gd Cl3 12_657 3_665 160.38(3) ?
Cl3 Gd Cl3 11_557 3_665 98.06(3) ?
O Nb Cl1 . . 91.438(10) ?
O Nb Cl2 . 2 95.39(2) ?
Cl1 Nb Cl2 . 2 165.85(2) ?
O Nb Cl2 . . 169.99(6) ?
Cl1 Nb Cl2 . . 85.583(18) ?
Cl2 Nb Cl2 2 . 85.58(3) ?
O Nb Cl3 . . 75.97(6) ?
Cl1 Nb Cl3 . . 85.14(2) ?
Cl2 Nb Cl3 2 . 84.52(2) ?
Cl2 Nb Cl3 . . 94.24(3) ?
O Nb Nb . 11_557 45.05(6) ?
Cl1 Nb Nb . 11_557 94.843(15) ?
Cl2 Nb Nb 2 11_557 98.75(2) ?
Cl2 Nb Nb . 11_557 144.687(16) ?
Cl3 Nb Nb . 11_557 121.017(19) ?
O Nb Nb . 3 137.22(6) ?
Cl1 Nb Nb . 3 89.097(14) ?
Cl2 Nb Nb 2 3 94.227(16) ?
Cl2 Nb Nb . 3 52.396(17) ?
Cl3 Nb Nb . 3 146.53(2) ?
Nb Nb Nb 11_557 3 92.291(4) ?
O Nb Nb . 2 94.52(4) ?
Cl1 Nb Nb . 2 139.044(15) ?
Cl2 Nb Nb 2 2 52.752(17) ?
Cl2 Nb Nb . 2 93.982(16) ?
Cl3 Nb Nb . 2 135.56(2) ?
Nb Nb Nb 11_557 2 63.159(10) ?
Nb Nb Nb 3 2 60.0 ?
O Nb Nb . 10_557 93.78(4) ?
Cl1 Nb Nb . 10_557 51.856(14) ?
Cl2 Nb Nb 2 10_557 139.534(16) ?
Cl2 Nb Nb . 10_557 91.888(19) ?
Cl3 Nb Nb . 10_557 135.895(19) ?
Nb Nb Nb 11_557 10_557 62.269(11) ?
Nb Nb Nb 3 10_557 54.570(9) ?
Nb Nb Nb 2 10_557 87.296(5) ?
Nb Cl1 Nb 10_557 . 76.29(3) ?
Nb Cl1 Cs 10_557 1_545 142.343(15) ?
Nb Cl1 Cs . 1_545 87.830(6) ?
Nb Cl1 Cs 10_557 10_657 87.831(6) ?
Nb Cl1 Cs . 10_657 142.343(15) ?
Cs Cl1 Cs 1_545 10_657 122.73(2) ?
Nb Cl2 Nb 3 . 74.85(2) ?
Nb Cl2 Cs 3 1_545 146.20(3) ?
Nb Cl2 Cs . 1_545 94.06(2) ?
Nb Cl3 Gd . . 88.01(2) ?
Nb Cl3 Cs . 1_545 96.94(2) ?
Gd Cl3 Cs . 1_545 146.22(3) ?
Nb Cl3 Cs . 7_666 126.46(3) ?
Gd Cl3 Cs . 7_666 100.30(2) ?
Cs Cl3 Cs 1_545 7_666 103.28(2) ?
Nb O Nb 11_557 . 89.91(11) ?
Nb O Gd 11_557 . 135.05(6) ?
Nb O Gd . . 135.05(6) ?

loop_
_geom_bond_atom_site_label_1
_geom_bond_atom_site_label_2
_geom_bond_site_symmetry_2
_geom_bond_distance
_geom_bond_publ_flag
Cs Cl3 1_565 3.5074(8) ?
Cs Cl3 2 3.5074(8) ?
Cs Cl3 3_665 3.5074(8) ?
Cs Cl3 8_566 3.5180(8) ?
Cs Cl3 7_666 3.5180(8) ?
Cs Cl3 9_556 3.5180(8) ?
Cs Cl2 1_565 3.6948(7) ?
Cs Cl2 3_665 3.6948(7) ?
Cs Cl2 2 3.6948(7) ?
Cs Cl1 3_665 3.9770(6) ?
Cs Cl1 2 3.9770(6) ?
Cs Cl1 1_565 3.9770(5) ?
Gd O . 2.322(3) ?
Gd O 2_655 2.322(3) ?
Gd O 3_665 2.322(3) ?
Gd Cl3 . 3.0994(8) ?
Gd Cl3 10_667 3.0994(8) ?
Gd Cl3 2_655 3.0994(8) ?
Gd Cl3 12_657 3.0994(8) ?
Gd Cl3 11_557 3.0994(8) ?
Gd Cl3 3_665 3.0994(8) ?
Nb O . 1.9593(19) ?
Nb Cl1 . 2.4543(7) ?
Nb Cl2 2 2.4684(7) ?
Nb Cl2 . 2.4802(7) ?
Nb Cl3 . 2.5728(7) ?
Nb Nb 11_557 2.7686(5) ?
Nb Nb 3 3.0075(4) ?
Nb Nb 2 3.0075(4) ?
Nb Nb 10_557 3.0317(5) ?
